data_8103768
loop_
_publ_author_name
'Meinhart, A.'
'Haussuehl, E.'
'Bohaty, L.'
'Tillmanns, E.'

_publ_section_title
;
 Crystal structures of sulfamates Me Li (N H2 S O3)2 (Me: K, Rb and Cs)
 and physical properties of K Li (N H2 S O3)2 (refractive indices, thermal
 expansion, elastic properties)
;
_journal_name_full 'Zeitschrift fuer Kristallographie (149,1979-)'
_journal_page_first 513
_journal_page_last 521
_journal_volume 216
_journal_year 2001
_chemical_formula_sum 'H4 Li N2 O6 Rb S2'
_chemical_name_systematic 'Rb Li ((N H2) S O3)2'
_space_group_IT_number 2
_symmetry_space_group_name_Hall '-P 1'
_symmetry_space_group_name_H-M 'P -1'
_cell_angle_alpha 108.77
_cell_angle_beta 93.29
_cell_angle_gamma 98.64
_cell_formula_units_Z 4
_cell_length_a 7.844
_cell_length_b 9.804
_cell_length_c 10.825
_cell_volume 774.267
_citation_journal_id_ASTM ZEKRDZ
_cod_data_source_file Meinhart_ZEKRDZ_2001_75.cif
_cod_data_source_block H4Li1N2O6Rb1S2
_cod_original_cell_volume 774.2666
_cod_original_formula_sum 'H4 Li1 N2 O6 Rb1 S2'
_cod_database_code 8103768

loop_
_symmetry_equiv_pos_as_xyz
x,y,z
-x,-y,-z

loop_
_atom_site_label
_atom_site_type_symbol
_atom_site_fract_x
_atom_site_fract_y
_atom_site_fract_z
_atom_site_occupancy
_atom_site_U_iso_or_equiv
H3 H+1 0.449 0.337 0.687 1 0.0
O12 O-2 0.7794 0.5235 -0.0297 1 0.0
S4 S+6 0.76594 0.39156 0.00475 1 0.0
Li1 Li+1 0.1099 0.2763 0.948 1 0.0
N2 N-3 0.3936 0.329 0.7369 1 0.0
O9 O-2 0.2084 0.5994 0.3527 1 0.0
O1 O-2 0.3697 0.0718 0.1439 1 0.0
H2 H+1 0.321 0.404 0.24 1 0.0
O5 O-2 0.1658 0.1712 0.5628 1 0.0
H5 H+1 0.501 0.686 0.614 1 0.0
H4 H+1 0.456 0.339 0.822 1 0.0
O7 O-2 0.2403 0.4867 0.5194 1 0.0
O8 O-2 0.1285 0.7129 0.5677 1 0.0
O2 O-2 0.159 0.1742 0.2831 1 0.0
Li2 Li+1 0.8846 0.7105 0.5426 1 0.0
N1 N-3 0.3794 0.3372 0.2207 1 0.0
S3 S+6 0.23969 0.62099 0.49171 1 0.0
N4 N-3 0.8469 0.4294 0.1582 1 0.0
H6 H+1 0.443 0.796 0.562 1 0.0
Rb2 Rb+1 0.77624 0.09539 0.66018 1 0.0
N3 N-3 0.4391 0.7111 0.5376 1 0.0
O3 O-2 0.1363 0.1604 0.0582 1 0.0
O10 O-2 0.5878 0.3238 -0.0028 1 0.0
O6 O-2 0.1677 0.1554 0.7804 1 0.0
Rb1 Rb+1 0.24094 0.89807 0.85501 1 0.0
H8 H+1 0.97 0.474 0.176 1 0.0
H1 H+1 0.436 0.345 0.162 1 0.0
O4 O-2 0.3755 0.0532 0.6385 1 0.0
S1 S+6 0.25482 0.17722 0.17287 1 0.0
O11 O-2 0.8684 0.2911 -0.0721 1 0.0
S2 S+6 0.27133 0.16734 0.67558 1 0.0
H7 H+1 0.782 0.485 0.209 1 0.0
